data_1558399
loop_
_publ_author_name
'Peng, Guang'
'Yang, Yi'
'Yan, Tao'
'Zhao, Dan'
'Li, Bing-Xuan'
'Zhang, Ge'
'Lin, Zheshuai'
'Ye, Ning'

_publ_section_title
;
 Helix-constructed Polar Rare-earth Iodate Fluoride as Laser Nonlinear
 Optical Multifunctional Materials
;
_journal_name_full 'Chemical Science'
_journal_paper_doi 10.1039/D0SC02789H
_journal_year 2020
_chemical_formula_moiety 'F I2 O6 Y'
_chemical_formula_sum 'F I2 O6 Y'
_chemical_formula_weight 457.71
_chemical_name_common Y(IO3)2F
_chemical_name_systematic Y(IO3)2F
_space_group_crystal_system hexagonal
_space_group_IT_number 170
_space_group_name_Hall 'P 65'
_space_group_name_H-M_alt 'P 65'
_audit_creation_method SHELXL-2016/6
_audit_update_record
;
2019-10-30 deposited with the CCDC.	2020-06-22 downloaded from the CCDC.
;
_cell_angle_alpha 90
_cell_angle_beta 90
_cell_angle_gamma 120
_cell_formula_units_Z 6
_cell_length_a 6.8455(9)
_cell_length_b 6.8455(9)
_cell_length_c 21.807(5)
_cell_measurement_reflns_used 3245
_cell_measurement_temperature 293(2)
_cell_measurement_theta_max 27.4623
_cell_measurement_theta_min 3.5615
_cell_volume 885.0(3)
_computing_cell_refinement 'CrystalClear (Rigaku Inc., 2008)'
_computing_data_collection 'CrystalClear (Rigaku Inc., 2008)'
_computing_data_reduction 'CrystalClear (Rigaku Inc., 2008)'
_computing_structure_refinement 'SHELXL-2016/6 (Sheldrick, 2016)'
_diffrn_ambient_temperature 293(2)
_diffrn_detector_area_resol_mean 28.5714
_diffrn_measured_fraction_theta_full 1.000
_diffrn_measured_fraction_theta_max 1.000
_diffrn_measurement_device_type
;
Saturn724+ (2x2 bin mode)
;
_diffrn_measurement_method CCD_Profile_fitting
_diffrn_radiation_type MoK\a
_diffrn_radiation_wavelength 0.71073
_diffrn_reflns_av_R_equivalents 0.0939
_diffrn_reflns_av_unetI/netI 0.0787
_diffrn_reflns_Laue_measured_fraction_full 1.000
_diffrn_reflns_Laue_measured_fraction_max 1.000
_diffrn_reflns_limit_h_max 8
_diffrn_reflns_limit_h_min -7
_diffrn_reflns_limit_k_max 8
_diffrn_reflns_limit_k_min -8
_diffrn_reflns_limit_l_max 27
_diffrn_reflns_limit_l_min -28
_diffrn_reflns_number 7526
_diffrn_reflns_point_group_measured_fraction_full 0.977
_diffrn_reflns_point_group_measured_fraction_max 0.979
_diffrn_reflns_theta_full 25.242
_diffrn_reflns_theta_max 27.463
_diffrn_reflns_theta_min 3.437
_exptl_absorpt_coefficient_mu 20.344
_exptl_absorpt_correction_T_max 1.0000
_exptl_absorpt_correction_T_min 0.6209
_exptl_absorpt_correction_type multi-scan
_exptl_crystal_colour White
_exptl_crystal_density_diffrn 5.153
_exptl_crystal_density_method 'not measured'
_exptl_crystal_description Prism
_exptl_crystal_F_000 1212
_exptl_crystal_recrystallization_method 'hydrothermal method'
_exptl_crystal_size_max 0.2000
_exptl_crystal_size_mid 0.2000
_exptl_crystal_size_min 0.1500
_refine_diff_density_max 2.762
_refine_diff_density_min -1.827
_refine_diff_density_rms 0.366
_refine_ls_abs_structure_details
;
 Twinning involves inversion, so Flack parameter cannot be determined
;
_refine_ls_extinction_coef 0.00050(17)
_refine_ls_extinction_expression Fc^*^=kFc[1+0.001xFc^2^\l^3^/sin(2\q)]^-1/4^
_refine_ls_extinction_method 'SHELXL-2016/6 (Sheldrick 2016)'
_refine_ls_goodness_of_fit_ref 1.108
_refine_ls_hydrogen_treatment undef
_refine_ls_matrix_type full
_refine_ls_number_parameters 93
_refine_ls_number_reflns 1319
_refine_ls_number_restraints 31
_refine_ls_restrained_S_all 1.101
_refine_ls_R_factor_all 0.0515
_refine_ls_R_factor_gt 0.0503
_refine_ls_shift/su_max 0.000
_refine_ls_shift/su_mean 0.000
_refine_ls_structure_factor_coef Fsqd
_refine_ls_weighting_details 'w=1/[\s^2^(Fo^2^)+(0.0204P)^2^+26.2202P] where P=(Fo^2^+2Fc^2^)/3'
_refine_ls_weighting_scheme calc
_refine_ls_wR_factor_gt 0.1078
_refine_ls_wR_factor_ref 0.1084
_reflns_Friedel_coverage 0.909
_reflns_Friedel_fraction_full 0.952
_reflns_Friedel_fraction_max 0.957
_reflns_number_gt 1284
_reflns_number_total 1319
_reflns_threshold_expression 'I > 2\s(I)'
_cod_data_source_file d0sc02789h2.cif
_cod_data_source_block 1
_cod_depositor_comments
;
The following automatic conversions were performed:

data item '_exptl_absorpt_correction_type' value 'Multi-scan' was
changed to 'multi-scan' in accordance with the
/home/data/users/saulius/crontab/automatic-downloads/rss-feeds/RSC/lib/dictionaries/cif_core.dic
dictionary named 'cif_core.dic' version 2.4.2 last updated on
2011-04-26.

Automatic conversion script
Id: cif_fix_values 7556 2019-12-06 15:28:31Z antanas 
;
_cod_database_code 1558399
_shelx_shelxl_version_number 2016/6
_shelx_space_group_comment
;
The symmetry employed for this shelxl refinement is uniquely defined
by the following loop, which should always be used as a source of
symmetry information in preference to the above space-group names.
They are only intended as comments.
;

loop_
_space_group_symop_operation_xyz
'x, y, z'
'-y, x-y, z+2/3'
'-x+y, -x, z+1/3'
'-x, -y, z+1/2'
'y, -x+y, z+1/6'
'x-y, x, z+5/6'

loop_
_atom_site_label
_atom_site_type_symbol
_atom_site_fract_x
_atom_site_fract_y
_atom_site_fract_z
_atom_site_U_iso_or_equiv
_atom_site_adp_type
_atom_site_occupancy
_atom_site_site_symmetry_order
_atom_site_calc_flag
_atom_site_refinement_flags_posn
_atom_site_refinement_flags_adp
_atom_site_refinement_flags_occupancy
_atom_site_disorder_assembly
_atom_site_disorder_group
Y1 Y -0.3297(6) -0.3255(4) 0.1237(2) 0.0118(5) Uani 1 1 d . . . . .
I1 I 0.3404(3) -0.0299(3) 0.14676(5) 0.0119(5) Uani 1 1 d . . . . .
I2 I -0.0320(4) 0.3086(3) 0.10201(8) 0.0149(5) Uani 1 1 d . . . . .
O1 O 0.022(4) 0.421(3) 0.0247(10) 0.020(5) Uani 1 1 d . U . . .
O2 O -0.196(4) 0.416(4) 0.1338(10) 0.018(5) Uani 1 1 d . U . . .
O3 O -0.261(4) 0.029(3) 0.0781(12) 0.035(6) Uani 1 1 d . . . . .
O4 O -0.688(3) -0.299(3) 0.1272(9) 0.010(4) Uani 1 1 d . U . . .
O5 O 0.369(3) -0.029(3) 0.2275(10) 0.017(4) Uani 1 1 d . U . . .
O6 O 0.055(4) -0.098(4) 0.1429(13) 0.031(6) Uani 1 1 d . U . . .
F1 F -0.294(3) -0.095(3) 0.1998(10) 0.033(5) Uani 1 1 d . . . . .

loop_
_atom_site_aniso_label
_atom_site_aniso_U_11
_atom_site_aniso_U_22
_atom_site_aniso_U_33
_atom_site_aniso_U_23
_atom_site_aniso_U_13
_atom_site_aniso_U_12
Y1 0.0103(14) 0.0145(14) 0.0088(11) 0.0012(15) 0.0035(11) 0.0049(12)
I1 0.0087(9) 0.0147(11) 0.0123(11) -0.0009(9) -0.0003(8) 0.0059(9)
I2 0.0149(10) 0.0190(12) 0.0157(13) 0.0023(9) 0.0005(10) 0.0121(8)
O1 0.022(6) 0.017(6) 0.013(7) 0.002(5) 0.001(5) 0.005(5)
O2 0.021(7) 0.017(6) 0.017(7) 0.001(5) 0.000(5) 0.011(5)
O3 0.032(12) 0.015(11) 0.050(18) 0.003(11) -0.010(12) 0.007(10)
O4 0.010(6) 0.007(6) 0.009(6) 0.000(5) 0.002(5) 0.002(5)
O5 0.020(6) 0.013(6) 0.018(7) 0.000(5) 0.001(5) 0.008(5)
O6 0.028(7) 0.033(7) 0.041(8) -0.001(5) 0.000(5) 0.022(5)
F1 0.016(9) 0.034(11) 0.020(12) -0.013(9) 0.008(8) -0.008(8)

loop_
_atom_type_symbol
_atom_type_description
_atom_type_scat_dispersion_real
_atom_type_scat_dispersion_imag
_atom_type_scat_source
O O 0.0106 0.0060 'International Tables Vol C Tables 4.2.6.8 and 6.1.1.4'
F F 0.0171 0.0103 'International Tables Vol C Tables 4.2.6.8 and 6.1.1.4'
Y Y -2.7962 3.5667 'International Tables Vol C Tables 4.2.6.8 and 6.1.1.4'
I I -0.4742 1.8119 'International Tables Vol C Tables 4.2.6.8 and 6.1.1.4'

loop_
_geom_angle_atom_site_label_1
_geom_angle_atom_site_label_2
_geom_angle_atom_site_label_3
_geom_angle
_geom_angle_site_symmetry_1
_geom_angle_site_symmetry_3
_geom_angle_publ_flag
F1 Y1 F1 136.8(7) 6_554 . ?
F1 Y1 O1 140.3(7) 6_554 5_445 ?
F1 Y1 O1 82.9(7) . 5_445 ?
F1 Y1 O6 79.6(9) 6_554 . ?
F1 Y1 O6 72.7(8) . . ?
O1 Y1 O6 123.5(9) 5_445 . ?
F1 Y1 O2 82.1(7) 6_554 1_545 ?
F1 Y1 O2 120.8(8) . 1_545 ?
O1 Y1 O2 74.8(8) 5_445 1_545 ?
O6 Y1 O2 75.7(9) . 1_545 ?
F1 Y1 O5 70.5(7) 6_554 6_444 ?
F1 Y1 O5 143.6(7) . 6_444 ?
O1 Y1 O5 74.0(7) 5_445 6_444 ?
O6 Y1 O5 143.6(8) . 6_444 ?
O2 Y1 O5 79.9(7) 1_545 6_444 ?
F1 Y1 O3 70.1(8) 6_554 . ?
F1 Y1 O3 72.6(8) . . ?
O1 Y1 O3 139.6(8) 5_445 . ?
O6 Y1 O3 79.5(9) . . ?
O2 Y1 O3 145.5(8) 1_545 . ?
O5 Y1 O3 108.2(8) 6_444 . ?
F1 Y1 O4 113.1(7) 6_554 . ?
F1 Y1 O4 72.3(6) . . ?
O1 Y1 O4 72.3(7) 5_445 . ?
O6 Y1 O4 138.8(7) . . ?
O2 Y1 O4 142.5(8) 1_545 . ?
O5 Y1 O4 74.1(6) 6_444 . ?
O3 Y1 O4 69.9(7) . . ?
O6 I1 O5 98.9(11) . . ?
O6 I1 O4 100.3(10) . 1_655 ?
O5 I1 O4 101.1(9) . 1_655 ?
O2 I2 O1 102.9(10) . . ?
O2 I2 O3 99.0(11) . . ?
O1 I2 O3 93.7(11) . . ?
I2 O1 Y1 145.8(12) . 6_564 ?
I2 O2 Y1 146.9(12) . 1_565 ?
I2 O3 Y1 123.9(12) . . ?
I1 O4 Y1 117.6(9) 1_455 . ?
I1 O5 Y1 130.9(11) . 5_655 ?
I1 O6 Y1 156.2(13) . . ?
Y1 F1 Y1 158.0(10) 5 . ?

loop_
_geom_bond_atom_site_label_1
_geom_bond_atom_site_label_2
_geom_bond_distance
_geom_bond_site_symmetry_2
_geom_bond_publ_flag
Y1 F1 2.14(2) 6_554 ?
Y1 F1 2.22(2) . ?
Y1 O1 2.33(2) 5_445 ?
Y1 O6 2.33(3) . ?
Y1 O2 2.37(2) 1_545 ?
Y1 O5 2.41(2) 6_444 ?
Y1 O3 2.44(2) . ?
Y1 O4 2.55(2) . ?
I1 O6 1.77(2) . ?
I1 O5 1.77(2) . ?
I1 O4 1.804(18) 1_655 ?
I2 O2 1.77(2) . ?
I2 O1 1.81(2) . ?
I2 O3 1.84(2) . ?
